data_2217931
loop_
_publ_author_name
'Cui, Ying'
'Zhang, Yun-Hui'
'Zhang, Peng-Wei'

_publ_section_title
;
 4-Hydroxy-2,2,6,6-tetramethylpiperidinium perchlorate
;
_journal_coeditor_code HG2373
_journal_issue 4
_journal_name_full 'Acta Crystallographica Section E'
_journal_page_first o654
_journal_paper_doi 10.1107/S1600536808002997
_journal_volume 64
_journal_year 2008
_chemical_formula_iupac 'C9 H20 N O +, Cl O4 -'
_chemical_formula_moiety 'C9 H20 N O +, Cl O4 -'
_chemical_formula_sum 'C9 H20 Cl N O5'
_chemical_formula_weight 257.71
_chemical_name_systematic
;
4-Hydroxy-2,2,6,6-tetramethylpiperidinium perchlorate
;
_space_group_IT_number 14
_symmetry_cell_setting monoclinic
_symmetry_space_group_name_Hall '-P 2yn'
_symmetry_space_group_name_H-M 'P 1 21/n 1'
_atom_sites_solution_hydrogens geom
_atom_sites_solution_primary direct
_atom_sites_solution_secondary difmap
_audit_creation_method SHELXL-97
_cell_angle_alpha 90.00
_cell_angle_beta 100.71(3)
_cell_angle_gamma 90.00
_cell_formula_units_Z 4
_cell_length_a 7.5712(15)
_cell_length_b 13.927(3)
_cell_length_c 12.007(2)
_cell_measurement_reflns_used 2824
_cell_measurement_temperature 113(2)
_cell_measurement_theta_max 28.110
_cell_measurement_theta_min 2.262
_cell_volume 1244.0(4)
_computing_cell_refinement 'CrystalClear (Rigaku/MSC, 2005)'
_computing_data_collection 'CrystalClear (Rigaku/MSC, 2005)'
_computing_data_reduction 'CrystalClear (Rigaku/MSC, 2005)'
_computing_molecular_graphics 'SHELXTL (Sheldrick, 2008)'
_computing_publication_material 'SHELXTL (Sheldrick, 2008)'
_computing_structure_refinement 'SHELXL97 (Sheldrick, 2008)'
_computing_structure_solution 'SHELXS97 (Sheldrick, 2008)'
_diffrn_ambient_temperature 113(2)
_diffrn_detector_area_resol_mean 7.31
_diffrn_measured_fraction_theta_full 0.995
_diffrn_measured_fraction_theta_max 0.995
_diffrn_measurement_device_type 'Rigaku Saturn'
_diffrn_measurement_method '\w and \f'
_diffrn_radiation_monochromator confocal
_diffrn_radiation_source 'rotating anode'
_diffrn_radiation_type MoK\a
_diffrn_radiation_wavelength 0.71073
_diffrn_reflns_av_R_equivalents 0.0463
_diffrn_reflns_av_sigmaI/netI 0.0443
_diffrn_reflns_limit_h_max 7
_diffrn_reflns_limit_h_min -9
_diffrn_reflns_limit_k_max 16
_diffrn_reflns_limit_k_min -11
_diffrn_reflns_limit_l_max 14
_diffrn_reflns_limit_l_min -13
_diffrn_reflns_number 7480
_diffrn_reflns_theta_full 25.02
_diffrn_reflns_theta_max 25.02
_diffrn_reflns_theta_min 2.26
_diffrn_standards_decay_% 0
_diffrn_standards_interval_count 0
_diffrn_standards_interval_time 0
_diffrn_standards_number 0
_exptl_absorpt_coefficient_mu 0.314
_exptl_absorpt_correction_T_max 0.9876
_exptl_absorpt_correction_T_min 0.9633
_exptl_absorpt_correction_type multi-scan
_exptl_absorpt_process_details '(CrystalClear; Rigaku/MSC, 2005)'
_exptl_crystal_colour colorless
_exptl_crystal_density_diffrn 1.376
_exptl_crystal_density_method 'not measured'
_exptl_crystal_description block
_exptl_crystal_F_000 552
_exptl_crystal_size_max 0.12
_exptl_crystal_size_mid 0.04
_exptl_crystal_size_min 0.04
_refine_diff_density_max 0.603
_refine_diff_density_min -0.478
_refine_ls_extinction_method none
_refine_ls_goodness_of_fit_ref 1.098
_refine_ls_hydrogen_treatment mixed
_refine_ls_matrix_type full
_refine_ls_number_parameters 157
_refine_ls_number_reflns 2183
_refine_ls_number_restraints 0
_refine_ls_restrained_S_all 1.098
_refine_ls_R_factor_all 0.0546
_refine_ls_R_factor_gt 0.0451
_refine_ls_shift/su_max 0.001
_refine_ls_shift/su_mean 0.000
_refine_ls_structure_factor_coef Fsqd
_refine_ls_weighting_details 'calc w=1/[\s^2^(Fo^2^)+(0.0763P)^2^+0.0376P] where P=(Fo^2^+2Fc^2^)/3'
_refine_ls_weighting_scheme calc
_refine_ls_wR_factor_gt 0.1172
_refine_ls_wR_factor_ref 0.1269
_reflns_number_gt 1797
_reflns_number_total 2183
_reflns_threshold_expression I>2\s(I)
_cod_data_source_file hg2373.cif
_cod_data_source_block I
_cod_original_sg_symbol_H-M 'P 21/n'
_cod_database_code 2217931
_cod_database_fobs_code 2217931

loop_
_symmetry_equiv_pos_as_xyz
'x, y, z'
'-x+1/2, y+1/2, -z+1/2'
'-x, -y, -z'
'x-1/2, -y-1/2, z-1/2'

loop_
_atom_site_type_symbol
_atom_site_label
_atom_site_fract_x
_atom_site_fract_y
_atom_site_fract_z
_atom_site_U_iso_or_equiv
_atom_site_adp_type
_atom_site_calc_flag
_atom_site_refinement_flags
_atom_site_occupancy
O O1 0.8859(2) 0.66280(10) 0.28774(12) 0.0224(4) Uani d . 1
H H1 0.9165 0.6118 0.2631 0.034 Uiso d R 1
N N1 0.6419(2) 0.74364(13) -0.04347(15) 0.0172(4) Uani d . 1
H H1A 0.694(4) 0.6951(17) -0.078(2) 0.027(6) Uiso d . 1
H H1B 0.570(4) 0.7733(17) -0.099(2) 0.029(7) Uiso d . 1
C C1 0.7957(3) 0.80834(14) 0.01410(18) 0.0200(5) Uani d . 1
C C2 0.8982(3) 0.75325(14) 0.11605(18) 0.0216(5) Uani d . 1
H H2A 0.9652 0.7001 0.0882 0.026 Uiso calc R 1
H H2B 0.9874 0.7969 0.1609 0.026 Uiso calc R 1
C C3 0.7796(3) 0.71199(14) 0.19322(16) 0.0184(5) Uani d . 1
H H3 0.7150 0.7661 0.2230 0.022 Uiso calc R 1
C C4 0.6403(3) 0.64456(14) 0.12660(17) 0.0187(5) Uani d . 1
H H4A 0.5646 0.6181 0.1782 0.022 Uiso calc R 1
H H4B 0.7030 0.5902 0.0977 0.022 Uiso calc R 1
C C5 0.5198(3) 0.69386(14) 0.02718(17) 0.0188(5) Uani d . 1
C C6 0.3909(3) 0.76627(15) 0.06528(19) 0.0240(5) Uani d . 1
H H6A 0.3364 0.8060 0.0006 0.036 Uiso calc R 1
H H6B 0.4574 0.8073 0.1250 0.036 Uiso calc R 1
H H6C 0.2963 0.7318 0.0946 0.036 Uiso calc R 1
C C7 0.4117(3) 0.62072(15) -0.05253(19) 0.0248(5) Uani d . 1
H H7A 0.4940 0.5759 -0.0797 0.037 Uiso calc R 1
H H7B 0.3397 0.6542 -0.1172 0.037 Uiso calc R 1
H H7C 0.3319 0.5851 -0.0118 0.037 Uiso calc R 1
C C8 0.9141(3) 0.82429(17) -0.0744(2) 0.0292(6) Uani d . 1
H H8A 1.0164 0.8651 -0.0422 0.044 Uiso calc R 1
H H8B 0.8437 0.8557 -0.1412 0.044 Uiso calc R 1
H H8C 0.9582 0.7623 -0.0965 0.044 Uiso calc R 1
C C9 0.7249(3) 0.90544(15) 0.0458(2) 0.0277(5) Uani d . 1
H H9A 0.6607 0.8970 0.1088 0.042 Uiso calc R 1
H H9B 0.6427 0.9320 -0.0197 0.042 Uiso calc R 1
H H9C 0.8259 0.9496 0.0685 0.042 Uiso calc R 1
Cl Cl1 0.15810(8) 0.46849(3) 0.19458(5) 0.0256(2) Uani d . 1
O O2 -0.0091(3) 0.47048(12) 0.23547(17) 0.0431(5) Uani d . 1
O O3 0.2067(3) 0.56462(12) 0.17449(16) 0.0423(5) Uani d . 1
O O4 0.1359(3) 0.41692(15) 0.08989(19) 0.0627(7) Uani d . 1
O O5 0.2955(3) 0.42562(16) 0.2770(2) 0.0603(7) Uani d . 1

loop_
_atom_site_aniso_label
_atom_site_aniso_U_11
_atom_site_aniso_U_22
_atom_site_aniso_U_33
_atom_site_aniso_U_12
_atom_site_aniso_U_13
_atom_site_aniso_U_23
O1 0.0226(9) 0.0236(8) 0.0180(7) 0.0044(6) -0.0039(7) -0.0023(6)
N1 0.0133(10) 0.0196(9) 0.0184(9) 0.0023(7) 0.0026(8) 0.0006(7)
C1 0.0124(11) 0.0205(11) 0.0266(12) -0.0036(8) 0.0023(10) -0.0006(8)
C2 0.0135(11) 0.0233(11) 0.0262(11) -0.0014(8) -0.0012(10) -0.0017(8)
C3 0.0153(12) 0.0205(10) 0.0173(10) 0.0024(8) -0.0021(9) -0.0012(8)
C4 0.0159(11) 0.0203(10) 0.0191(11) -0.0012(8) 0.0009(9) 0.0001(8)
C5 0.0146(12) 0.0202(10) 0.0218(11) -0.0040(8) 0.0040(10) 0.0013(8)
C6 0.0141(12) 0.0292(12) 0.0300(12) 0.0026(9) 0.0075(10) 0.0034(9)
C7 0.0222(13) 0.0248(11) 0.0240(12) -0.0065(9) -0.0043(10) 0.0025(9)
C8 0.0194(13) 0.0350(13) 0.0344(13) 0.0002(10) 0.0081(11) 0.0099(10)
C9 0.0241(13) 0.0215(12) 0.0365(13) -0.0024(9) 0.0030(11) -0.0001(9)
Cl1 0.0215(4) 0.0218(3) 0.0361(4) 0.0047(2) 0.0119(3) 0.0035(2)
O2 0.0254(11) 0.0522(12) 0.0575(13) 0.0051(8) 0.0223(10) 0.0141(8)
O3 0.0465(13) 0.0299(10) 0.0501(11) -0.0063(8) 0.0079(10) 0.0074(8)
O4 0.0644(16) 0.0566(13) 0.0694(15) 0.0081(11) 0.0189(13) -0.0359(11)
O5 0.0340(12) 0.0705(15) 0.0760(15) 0.0229(10) 0.0091(12) 0.0437(12)

loop_
_atom_type_symbol
_atom_type_description
_atom_type_scat_dispersion_real
_atom_type_scat_dispersion_imag
_atom_type_scat_source
C C 0.0033 0.0016 'International Tables Vol C Tables 4.2.6.8 and 6.1.1.4'
H H 0.0000 0.0000 'International Tables Vol C Tables 4.2.6.8 and 6.1.1.4'
N N 0.0061 0.0033 'International Tables Vol C Tables 4.2.6.8 and 6.1.1.4'
O O 0.0106 0.0060 'International Tables Vol C Tables 4.2.6.8 and 6.1.1.4'
Cl Cl 0.1484 0.1585 'International Tables Vol C Tables 4.2.6.8 and 6.1.1.4'

loop_
_geom_angle_atom_site_label_1
_geom_angle_atom_site_label_2
_geom_angle_atom_site_label_3
_geom_angle
C3 O1 H1 106.4
C1 N1 C5 120.17(16)
C1 N1 H1A 106.5(16)
C5 N1 H1A 105.7(15)
C1 N1 H1B 112.1(16)
C5 N1 H1B 106.2(16)
H1A N1 H1B 105(2)
C9 C1 C2 113.22(18)
C9 C1 C8 108.82(17)
C2 C1 C8 110.68(18)
C9 C1 N1 111.14(18)
C2 C1 N1 107.24(16)
C8 C1 N1 105.46(17)
C3 C2 C1 114.12(18)
C3 C2 H2A 108.7
C1 C2 H2A 108.7
C3 C2 H2B 108.7
C1 C2 H2B 108.7
H2A C2 H2B 107.6
O1 C3 C2 110.75(17)
O1 C3 C4 110.62(16)
C2 C3 C4 110.06(16)
O1 C3 H3 108.4
C2 C3 H3 108.4
C4 C3 H3 108.4
C3 C4 C5 112.87(16)
C3 C4 H4A 109.0
C5 C4 H4A 109.0
C3 C4 H4B 109.0
C5 C4 H4B 109.0
H4A C4 H4B 107.8
C4 C5 C7 111.31(16)
C4 C5 C6 112.63(16)
C7 C5 C6 109.21(18)
C4 C5 N1 107.61(17)
C7 C5 N1 105.26(16)
C6 C5 N1 110.57(16)
C5 C6 H6A 109.5
C5 C6 H6B 109.5
H6A C6 H6B 109.5
C5 C6 H6C 109.5
H6A C6 H6C 109.5
H6B C6 H6C 109.5
C5 C7 H7A 109.5
C5 C7 H7B 109.5
H7A C7 H7B 109.5
C5 C7 H7C 109.5
H7A C7 H7C 109.5
H7B C7 H7C 109.5
C1 C8 H8A 109.5
C1 C8 H8B 109.5
H8A C8 H8B 109.5
C1 C8 H8C 109.5
H8A C8 H8C 109.5
H8B C8 H8C 109.5
C1 C9 H9A 109.5
C1 C9 H9B 109.5
H9A C9 H9B 109.5
C1 C9 H9C 109.5
H9A C9 H9C 109.5
H9B C9 H9C 109.5
O3 Cl1 O5 109.47(13)
O3 Cl1 O4 108.40(13)
O5 Cl1 O4 110.53(14)
O3 Cl1 O2 108.16(11)
O5 Cl1 O2 110.23(11)
O4 Cl1 O2 110.00(13)

loop_
_geom_bond_atom_site_label_1
_geom_bond_atom_site_label_2
_geom_bond_distance
O1 C3 1.437(2)
O1 H1 0.8199
N1 C1 1.532(3)
N1 C5 1.532(3)
N1 H1A 0.92(3)
N1 H1B 0.88(3)
C1 C9 1.528(3)
C1 C2 1.529(3)
C1 C8 1.529(3)
C2 C3 1.518(3)
C2 H2A 0.9900
C2 H2B 0.9900
C3 C4 1.523(3)
C3 H3 1.0000
C4 C5 1.524(3)
C4 H4A 0.9900
C4 H4B 0.9900
C5 C7 1.527(3)
C5 C6 1.532(3)
C6 H6A 0.9800
C6 H6B 0.9800
C6 H6C 0.9800
C7 H7A 0.9800
C7 H7B 0.9800
C7 H7C 0.9800
C8 H8A 0.9800
C8 H8B 0.9800
C8 H8C 0.9800
C9 H9A 0.9800
C9 H9B 0.9800
C9 H9C 0.9800
Cl1 O3 1.4210(18)
Cl1 O5 1.427(2)
Cl1 O4 1.430(2)
Cl1 O2 1.4408(18)

loop_
_geom_hbond_atom_site_label_D
_geom_hbond_atom_site_label_H
_geom_hbond_atom_site_label_A
_geom_hbond_site_symmetry_A
_geom_hbond_distance_DH
_geom_hbond_distance_HA
_geom_hbond_distance_DA
_geom_hbond_angle_DHA
N1 H1A O4 3_665 0.92(3) 2.05(3) 2.914(3) 157(2)
N1 H1B O1 4_575 0.88(3) 1.97(3) 2.847(3) 173(2)
O1 H1 O2 1_655 0.82 2.09 2.896(2) 167.4
O1 H1 Cl1 1_655 0.82 2.93 3.6985(16) 157.9

loop_
_geom_torsion_atom_site_label_1
_geom_torsion_atom_site_label_2
_geom_torsion_atom_site_label_3
_geom_torsion_atom_site_label_4
_geom_torsion
C5 N1 C1 C9 -76.1(2)
C5 N1 C1 C2 48.2(2)
C5 N1 C1 C8 166.19(18)
C9 C1 C2 C3 72.5(2)
C8 C1 C2 C3 -165.05(17)
N1 C1 C2 C3 -50.5(2)
C1 C2 C3 O1 -179.04(15)
C1 C2 C3 C4 58.3(2)
O1 C3 C4 C5 178.28(15)
C2 C3 C4 C5 -59.0(2)
C3 C4 C5 C7 167.26(17)
C3 C4 C5 C6 -69.7(2)
C3 C4 C5 N1 52.4(2)
C1 N1 C5 C4 -49.6(2)
C1 N1 C5 C7 -168.37(17)
C1 N1 C5 C6 73.8(2)

loop_
_cod_related_entry_id
_cod_related_entry_database
_cod_related_entry_code
1 ChemSpider 30655464
